data_7026810
loop_
_publ_author_name
'Streubel, Rainer'
'P\'erez, Janaina Marinas'
'Helten, Holger'
'Daniels, J\"org'
'Nieger, Martin'

_publ_section_title
;
 Developing click reactions of a 3-ferrocenyl-2H-azaphosphirene complex.
;
_journal_issue 47
_journal_name_full 'Dalton transactions (Cambridge, England : 2003)'
_journal_page_first 11445
_journal_page_last 11450
_journal_paper_doi 10.1039/c0dt00730g
_journal_volume 39
_journal_year 2010
_chemical_formula_moiety 'C34 H38 Fe2 N O6 P Si2 W'
_chemical_formula_sum 'C34 H38 Fe2 N O6 P Si2 W'
_chemical_formula_weight 939.35
_chemical_name_systematic
;
[5-Bis(trimethylsilyl)methyl-2,4-bisferrocenyl-1,3,5-
oxazaphosphol-3-ene-kappaP]pentacarbonyltungsten(0)
;
_space_group_IT_number 56
_symmetry_cell_setting orthorhombic
_symmetry_space_group_name_Hall '-P 2ab 2ac'
_symmetry_space_group_name_H-M 'P c c n'
_atom_sites_solution_hydrogens geom
_atom_sites_solution_primary Patterson
_atom_sites_solution_secondary difmap
_audit_creation_method SHELXL-97
_cell_angle_alpha 90.00
_cell_angle_beta 90.00
_cell_angle_gamma 90.00
_cell_formula_units_Z 8
_cell_length_a 18.8898(2)
_cell_length_b 28.5021(3)
_cell_length_c 13.8338(1)
_cell_measurement_reflns_used 8860
_cell_measurement_temperature 123(2)
_cell_measurement_theta_max 27.5
_cell_measurement_theta_min 1
_cell_volume 7448.10(12)
_computing_cell_refinement DENZO-SMN
_computing_data_collection Collect
_computing_data_reduction DENZO-SMN
_computing_molecular_graphics XP
_computing_publication_material 'SHELXL-97 (Sheldrick, 1997)'
_computing_structure_refinement 'SHELXL-97 (Sheldrick, 1997)'
_computing_structure_solution 'SHELXS-97 (Sheldrick, 1990)'
_diffrn_ambient_temperature 123(2)
_diffrn_measured_fraction_theta_full 0.993
_diffrn_measured_fraction_theta_max 0.993
_diffrn_measurement_device_type 'Nonius KappaCCD'
_diffrn_measurement_method 'rotation in phi and omega, 1 deg.'
_diffrn_radiation_monochromator graphite
_diffrn_radiation_source 'fine-focus sealed tube'
_diffrn_radiation_type MoK\a
_diffrn_radiation_wavelength 0.71073
_diffrn_reflns_av_R_equivalents 0.0517
_diffrn_reflns_av_sigmaI/netI 0.0466
_diffrn_reflns_limit_h_max 24
_diffrn_reflns_limit_h_min -19
_diffrn_reflns_limit_k_max 29
_diffrn_reflns_limit_k_min -37
_diffrn_reflns_limit_l_max 13
_diffrn_reflns_limit_l_min -17
_diffrn_reflns_number 37905
_diffrn_reflns_theta_full 27.48
_diffrn_reflns_theta_max 27.48
_diffrn_reflns_theta_min 2.98
_exptl_absorpt_coefficient_mu 4.000
_exptl_absorpt_correction_T_max 0.53554
_exptl_absorpt_correction_T_min 0.36587
_exptl_absorpt_correction_type multi-scan
_exptl_absorpt_process_details 'MULABS (Platon, cf. Blessing, 1995)'
_exptl_crystal_colour orange
_exptl_crystal_density_diffrn 1.675
_exptl_crystal_density_meas ?
_exptl_crystal_density_method 'not measured'
_exptl_crystal_description blocks
_exptl_crystal_F_000 3728
_exptl_crystal_size_max 0.35
_exptl_crystal_size_mid 0.25
_exptl_crystal_size_min 0.15
_refine_diff_density_max 1.231
_refine_diff_density_min -1.754
_refine_diff_density_rms 0.094
_refine_ls_extinction_method none
_refine_ls_goodness_of_fit_ref 0.927
_refine_ls_hydrogen_treatment constr
_refine_ls_matrix_type full
_refine_ls_number_parameters 424
_refine_ls_number_reflns 8475
_refine_ls_number_restraints 0
_refine_ls_restrained_S_all 0.927
_refine_ls_R_factor_all 0.0429
_refine_ls_R_factor_gt 0.0262
_refine_ls_shift/su_max 0.002
_refine_ls_shift/su_mean 0.000
_refine_ls_structure_factor_coef Fsqd
_refine_ls_weighting_details 'calc w=1/[\s^2^(Fo^2^)+(0.0204P)^2^+0.0000P] where P=(Fo^2^+2Fc^2^)/3'
_refine_ls_weighting_scheme calc
_refine_ls_wR_factor_gt 0.0502
_refine_ls_wR_factor_ref 0.0532
_reflns_number_gt 6332
_reflns_number_total 8475
_reflns_threshold_expression >2sigma(I)
_cod_data_source_file c0dt00730g.txt
_cod_data_source_block str021_m_compound_6a
_cod_depositor_comments
;
The following automatic conversions were performed:

'_exptl_crystal_density_meas' value 'none' was changed to '?' - the
value is perceived as not measured.

Automatic conversion script
Id: cif_fix_values 3008 2015-01-20 13:52:24Z robertas 
;
_cod_database_code 7026810

loop_
_symmetry_equiv_pos_as_xyz
'x, y, z'
'-x+1/2, -y+1/2, z'
'-x, y+1/2, -z+1/2'
'x+1/2, -y, -z+1/2'
'-x, -y, -z'
'x-1/2, y-1/2, -z'
'x, -y-1/2, z-1/2'
'-x-1/2, y, z-1/2'

loop_
_atom_site_label
_atom_site_type_symbol
_atom_site_fract_x
_atom_site_fract_y
_atom_site_fract_z
_atom_site_U_iso_or_equiv
_atom_site_adp_type
_atom_site_occupancy
_atom_site_symmetry_multiplicity
_atom_site_calc_flag
_atom_site_refinement_flags
W1 W 0.407536(6) 0.259586(4) 0.151060(9) 0.02649(4) Uani 1 1 d .
C1A C 0.35131(17) 0.20091(11) 0.1291(3) 0.0469(9) Uani 1 1 d .
O1A O 0.32027(13) 0.16713(8) 0.1133(2) 0.0720(9) Uani 1 1 d .
C1B C 0.48186(16) 0.23421(9) 0.0595(2) 0.0310(7) Uani 1 1 d .
O1B O 0.52330(12) 0.22018(7) 0.00630(16) 0.0436(6) Uani 1 1 d .
C1C C 0.33452(18) 0.28559(10) 0.2478(3) 0.0416(8) Uani 1 1 d .
O1C O 0.29557(14) 0.29885(8) 0.3038(2) 0.0630(8) Uani 1 1 d .
C1D C 0.35764(17) 0.28707(10) 0.0317(3) 0.0390(8) Uani 1 1 d .
O1D O 0.33118(13) 0.30019(8) -0.03705(18) 0.0601(7) Uani 1 1 d .
C1E C 0.45931(17) 0.22892(10) 0.2645(2) 0.0363(8) Uani 1 1 d .
O1E O 0.48803(14) 0.21091(8) 0.32646(17) 0.0567(7) Uani 1 1 d .
P1 P 0.48115(4) 0.33155(2) 0.17338(5) 0.01938(15) Uani 1 1 d .
C1 C 0.43555(13) 0.38548(8) 0.22049(19) 0.0184(6) Uani 1 1 d .
N1 N 0.45554(11) 0.39615(7) 0.30523(16) 0.0212(5) Uani 1 1 d .
C2 C 0.50854(14) 0.36455(8) 0.34406(19) 0.0219(6) Uani 1 1 d .
H2 H 0.4866 0.3459 0.3975 0.026 Uiso 1 1 calc R
O1 O 0.53186(9) 0.33224(5) 0.26901(13) 0.0251(4) Uani 1 1 d .
C3 C 0.54366(14) 0.34290(8) 0.07580(19) 0.0224(6) Uani 1 1 d .
H3 H 0.5276 0.3205 0.0248 0.027 Uiso 1 1 calc R
Si1 Si 0.54170(4) 0.40153(2) 0.00914(6) 0.02414(17) Uani 1 1 d .
C4 C 0.61146(16) 0.40260(10) -0.0866(2) 0.0342(7) Uani 1 1 d .
H4A H 0.6583 0.4001 -0.0564 0.051 Uiso 1 1 calc R
H4B H 0.6084 0.4321 -0.1227 0.051 Uiso 1 1 calc R
H4C H 0.6043 0.3762 -0.1308 0.051 Uiso 1 1 calc R
C5 C 0.55860(16) 0.45193(9) 0.0923(2) 0.0309(7) Uani 1 1 d .
H5A H 0.6039 0.4473 0.1255 0.046 Uiso 1 1 calc R
H5B H 0.5204 0.4539 0.1402 0.046 Uiso 1 1 calc R
H5C H 0.5603 0.4811 0.0550 0.046 Uiso 1 1 calc R
C6 C 0.45712(15) 0.40649(9) -0.0586(2) 0.0308(7) Uani 1 1 d .
H6A H 0.4515 0.3792 -0.1009 0.046 Uiso 1 1 calc R
H6B H 0.4577 0.4351 -0.0978 0.046 Uiso 1 1 calc R
H6C H 0.4175 0.4078 -0.0129 0.046 Uiso 1 1 calc R
Si2 Si 0.63677(4) 0.31981(3) 0.10637(7) 0.0329(2) Uani 1 1 d .
C7 C 0.63778(17) 0.26593(10) 0.1844(3) 0.0435(9) Uani 1 1 d .
H7A H 0.6160 0.2731 0.2470 0.065 Uiso 1 1 calc R
H7B H 0.6868 0.2557 0.1944 0.065 Uiso 1 1 calc R
H7C H 0.6111 0.2408 0.1525 0.065 Uiso 1 1 calc R
C8 C 0.69089(16) 0.36572(11) 0.1677(2) 0.0422(8) Uani 1 1 d .
H8A H 0.6677 0.3750 0.2281 0.063 Uiso 1 1 calc R
H8B H 0.6954 0.3931 0.1253 0.063 Uiso 1 1 calc R
H8C H 0.7380 0.3532 0.1820 0.063 Uiso 1 1 calc R
C9 C 0.67906(18) 0.30084(11) -0.0095(3) 0.0534(10) Uani 1 1 d .
H9A H 0.6498 0.2767 -0.0402 0.080 Uiso 1 1 calc R
H9B H 0.7262 0.2880 0.0039 0.080 Uiso 1 1 calc R
H9C H 0.6834 0.3279 -0.0529 0.080 Uiso 1 1 calc R
C10 C 0.38113(14) 0.41307(8) 0.16917(17) 0.0188(6) Uani 1 1 d .
C11 C 0.32067(14) 0.39575(9) 0.11865(19) 0.0252(6) Uani 1 1 d .
H11 H 0.3073 0.3637 0.1130 0.030 Uiso 1 1 calc R
C12 C 0.28408(15) 0.43431(10) 0.0785(2) 0.0303(7) Uani 1 1 d .
H12 H 0.2419 0.4326 0.0412 0.036 Uiso 1 1 calc R
C13 C 0.32077(15) 0.47581(10) 0.1032(2) 0.0307(7) Uani 1 1 d .
H13 H 0.3079 0.5068 0.0847 0.037 Uiso 1 1 calc R
C14 C 0.38041(14) 0.46317(9) 0.16040(19) 0.0263(6) Uani 1 1 d .
H14 H 0.4138 0.4842 0.1879 0.032 Uiso 1 1 calc R
Fe1 Fe 0.28969(2) 0.440977(13) 0.22455(3) 0.02478(10) Uani 1 1 d .
C15 C 0.2799(2) 0.41990(14) 0.3632(2) 0.0581(11) Uani 1 1 d .
H15 H 0.3127 0.4003 0.3959 0.070 Uiso 1 1 calc R
C16 C 0.2212(2) 0.40517(13) 0.3122(3) 0.0544(10) Uani 1 1 d .
H16 H 0.2062 0.3736 0.3043 0.065 Uiso 1 1 calc R
C17 C 0.18805(17) 0.44428(12) 0.2745(3) 0.0489(9) Uani 1 1 d .
H17 H 0.1464 0.4438 0.2361 0.059 Uiso 1 1 calc R
C18 C 0.22446(19) 0.48419(12) 0.3011(3) 0.0475(9) Uani 1 1 d .
H18 H 0.2126 0.5155 0.2842 0.057 Uiso 1 1 calc R
C19 C 0.2827(2) 0.46993(14) 0.3580(2) 0.0561(11) Uani 1 1 d .
H19 H 0.3170 0.4898 0.3871 0.067 Uiso 1 1 calc R
C20 C 0.57073(15) 0.39029(9) 0.38365(19) 0.0229(6) Uani 1 1 d .
C21 C 0.62753(15) 0.37007(10) 0.4375(2) 0.0295(7) Uani 1 1 d .
H21 H 0.6327 0.3378 0.4534 0.035 Uiso 1 1 calc R
C22 C 0.67468(15) 0.40646(10) 0.4631(2) 0.0372(7) Uani 1 1 d .
H22 H 0.7169 0.4029 0.4996 0.045 Uiso 1 1 calc R
C23 C 0.64836(15) 0.44907(10) 0.4251(2) 0.0339(7) Uani 1 1 d .
H23 H 0.6698 0.4790 0.4318 0.041 Uiso 1 1 calc R
C24 C 0.58440(15) 0.43941(9) 0.37535(19) 0.0254(6) Uani 1 1 d .
H24 H 0.5557 0.4616 0.3424 0.031 Uiso 1 1 calc R
Fe2 Fe 0.57637(2) 0.419113(14) 0.51785(3) 0.02688(10) Uani 1 1 d .
C25 C 0.54670(17) 0.46643(10) 0.6224(2) 0.0351(7) Uani 1 1 d .
H25 H 0.5586 0.4988 0.6244 0.042 Uiso 1 1 calc R
C26 C 0.58647(19) 0.42929(11) 0.6640(2) 0.0442(9) Uani 1 1 d .
H26 H 0.6295 0.4323 0.6989 0.053 Uiso 1 1 calc R
C27 C 0.5502(2) 0.38702(11) 0.6440(2) 0.0474(9) Uani 1 1 d .
H27 H 0.5650 0.3565 0.6628 0.057 Uiso 1 1 calc R
C28 C 0.48819(18) 0.39784(10) 0.5910(2) 0.0399(8) Uani 1 1 d .
H28 H 0.4539 0.3760 0.5688 0.048 Uiso 1 1 calc R
C29 C 0.48625(16) 0.44695(10) 0.5772(2) 0.0347(7) Uani 1 1 d .
H29 H 0.4506 0.4639 0.5436 0.042 Uiso 1 1 calc R

loop_
_atom_site_aniso_label
_atom_site_aniso_U_11
_atom_site_aniso_U_22
_atom_site_aniso_U_33
_atom_site_aniso_U_23
_atom_site_aniso_U_13
_atom_site_aniso_U_12
W1 0.02641(7) 0.01994(7) 0.03310(7) -0.00203(5) 0.00281(6) -0.00487(5)
C1A 0.035(2) 0.0291(19) 0.076(3) -0.0095(17) 0.0092(18) -0.0034(15)
O1A 0.0478(16) 0.0355(14) 0.133(3) -0.0178(15) 0.0099(16) -0.0205(12)
C1B 0.0347(18) 0.0208(16) 0.0374(19) -0.0016(13) -0.0028(15) -0.0039(12)
O1B 0.0547(16) 0.0338(12) 0.0423(14) -0.0133(10) 0.0120(12) 0.0000(10)
C1C 0.042(2) 0.0282(17) 0.055(2) 0.0029(16) 0.0146(18) -0.0031(14)
O1C 0.0685(19) 0.0464(15) 0.074(2) 0.0013(13) 0.0417(16) 0.0034(12)
C1D 0.038(2) 0.0304(18) 0.048(2) -0.0121(16) -0.0085(17) 0.0017(13)
O1D 0.0733(19) 0.0572(15) 0.0497(17) -0.0166(12) -0.0307(15) 0.0175(13)
C1E 0.044(2) 0.0258(16) 0.039(2) 0.0051(14) 0.0078(17) -0.0036(13)
O1E 0.081(2) 0.0457(15) 0.0440(16) 0.0169(12) -0.0032(14) 0.0049(13)
P1 0.0215(4) 0.0176(4) 0.0191(4) -0.0003(3) -0.0016(3) -0.0009(3)
C1 0.0199(14) 0.0172(13) 0.0180(15) 0.0010(11) 0.0018(11) -0.0048(10)
N1 0.0204(12) 0.0237(12) 0.0195(13) -0.0001(9) -0.0018(10) -0.0003(9)
C2 0.0262(15) 0.0227(15) 0.0170(14) 0.0027(11) -0.0024(12) 0.0022(11)
O1 0.0297(11) 0.0227(10) 0.0229(11) -0.0026(8) -0.0067(9) 0.0066(8)
C3 0.0257(15) 0.0211(14) 0.0203(15) -0.0023(11) 0.0033(12) -0.0021(11)
Si1 0.0285(4) 0.0235(4) 0.0204(4) 0.0022(3) 0.0016(3) -0.0022(3)
C4 0.0407(19) 0.0361(17) 0.0259(17) 0.0066(13) 0.0068(14) -0.0038(13)
C5 0.0351(18) 0.0257(15) 0.0319(18) 0.0019(13) -0.0025(14) -0.0041(12)
C6 0.0367(18) 0.0319(16) 0.0237(16) -0.0008(12) -0.0004(14) 0.0036(13)
Si2 0.0257(5) 0.0319(4) 0.0410(5) 0.0059(4) 0.0059(4) 0.0048(3)
C7 0.0308(19) 0.040(2) 0.059(2) 0.0110(16) 0.0026(17) 0.0138(14)
C8 0.0251(18) 0.053(2) 0.049(2) 0.0072(16) 0.0001(15) -0.0018(14)
C9 0.052(2) 0.045(2) 0.063(3) 0.0014(17) 0.022(2) 0.0175(16)
C10 0.0195(14) 0.0243(15) 0.0126(14) -0.0007(10) 0.0007(11) 0.0010(11)
C11 0.0237(16) 0.0301(16) 0.0220(15) -0.0079(12) -0.0012(12) 0.0006(12)
C12 0.0226(16) 0.0504(19) 0.0180(16) -0.0056(13) -0.0051(12) 0.0074(13)
C13 0.0291(17) 0.0353(17) 0.0278(17) 0.0110(13) 0.0026(14) 0.0073(13)
C14 0.0251(15) 0.0254(16) 0.0283(17) 0.0019(12) -0.0016(13) -0.0002(12)
Fe1 0.0245(2) 0.0292(2) 0.0206(2) -0.00344(17) 0.00155(17) 0.00383(16)
C15 0.074(3) 0.076(3) 0.024(2) 0.0116(18) 0.018(2) 0.038(2)
C16 0.065(3) 0.049(2) 0.050(3) 0.0036(18) 0.033(2) 0.0002(19)
C17 0.0278(19) 0.070(3) 0.049(2) -0.0063(19) 0.0123(17) 0.0019(17)
C18 0.050(2) 0.045(2) 0.047(2) -0.0066(17) 0.0193(19) 0.0160(17)
C19 0.053(2) 0.088(3) 0.027(2) -0.0328(18) 0.0153(18) -0.015(2)
C20 0.0254(15) 0.0285(16) 0.0147(14) -0.0026(11) -0.0024(12) 0.0008(11)
C21 0.0269(17) 0.0330(16) 0.0285(17) -0.0018(13) -0.0037(13) 0.0043(12)
C22 0.0196(16) 0.057(2) 0.0349(19) -0.0057(15) -0.0099(14) 0.0032(14)
C23 0.0305(18) 0.0386(18) 0.0325(18) -0.0042(14) 0.0013(14) -0.0102(13)
C24 0.0320(17) 0.0257(16) 0.0187(15) -0.0011(11) 0.0029(12) -0.0019(12)
Fe2 0.0323(2) 0.0301(2) 0.0182(2) -0.00183(17) -0.00491(18) -0.00165(17)
C25 0.048(2) 0.0321(17) 0.0255(17) -0.0063(13) -0.0014(15) -0.0021(14)
C26 0.068(3) 0.046(2) 0.0185(17) -0.0090(14) -0.0115(16) 0.0044(17)
C27 0.083(3) 0.038(2) 0.0212(18) 0.0061(14) 0.0064(18) 0.0085(18)
C28 0.050(2) 0.0406(19) 0.0292(19) -0.0056(14) 0.0157(16) -0.0127(15)
C29 0.0384(19) 0.0406(19) 0.0250(17) -0.0026(14) 0.0049(14) 0.0003(14)

loop_
_atom_type_symbol
_atom_type_description
_atom_type_scat_dispersion_real
_atom_type_scat_dispersion_imag
_atom_type_scat_source
C C 0.0033 0.0016 'International Tables Vol C Tables 4.2.6.8 and 6.1.1.4'
H H 0.0000 0.0000 'International Tables Vol C Tables 4.2.6.8 and 6.1.1.4'
N N 0.0061 0.0033 'International Tables Vol C Tables 4.2.6.8 and 6.1.1.4'
O O 0.0106 0.0060 'International Tables Vol C Tables 4.2.6.8 and 6.1.1.4'
Si Si 0.0817 0.0704 'International Tables Vol C Tables 4.2.6.8 and 6.1.1.4'
P P 0.1023 0.0942 'International Tables Vol C Tables 4.2.6.8 and 6.1.1.4'
Fe Fe 0.3463 0.8444 'International Tables Vol C Tables 4.2.6.8 and 6.1.1.4'
W W -0.8490 6.8722 'International Tables Vol C Tables 4.2.6.8 and 6.1.1.4'

loop_
_geom_angle_atom_site_label_1
_geom_angle_atom_site_label_2
_geom_angle_atom_site_label_3
_geom_angle
C1A W1 C1B 88.55(12)
C1A W1 C1E 90.74(13)
C1B W1 C1E 89.74(12)
C1A W1 C1D 87.33(13)
C1B W1 C1D 87.24(12)
C1E W1 C1D 176.45(12)
C1A W1 C1C 92.52(12)
C1B W1 C1C 178.03(13)
C1E W1 C1C 88.59(13)
C1D W1 C1C 94.47(13)
C1A W1 P1 177.66(10)
C1B W1 P1 89.12(8)
C1E W1 P1 89.42(8)
C1D W1 P1 92.38(8)
C1C W1 P1 89.82(8)
O1A C1A W1 177.5(3)
O1B C1B W1 178.8(3)
O1C C1C W1 177.3(3)
O1D C1D W1 176.3(3)
O1E C1E W1 178.4(3)
O1 P1 C3 102.58(11)
O1 P1 C1 88.75(10)
C3 P1 C1 114.13(11)
O1 P1 W1 115.88(7)
C3 P1 W1 114.52(8)
C1 P1 W1 117.36(8)
N1 C1 C10 121.6(2)
N1 C1 P1 112.34(19)
C10 C1 P1 126.03(19)
C1 N1 C2 113.5(2)
N1 C2 O1 109.7(2)
N1 C2 C20 112.0(2)
O1 C2 C20 109.6(2)
N1 C2 H2 108.5
O1 C2 H2 108.5
C20 C2 H2 108.5
C2 O1 P1 114.06(14)
P1 C3 Si1 120.04(13)
P1 C3 Si2 111.63(13)
Si1 C3 Si2 115.03(13)
P1 C3 H3 102.3
Si1 C3 H3 102.3
Si2 C3 H3 102.3
C6 Si1 C5 113.53(13)
C6 Si1 C4 104.34(14)
C5 Si1 C4 107.67(13)
C6 Si1 C3 109.09(12)
C5 Si1 C3 111.85(12)
C4 Si1 C3 110.06(12)
Si1 C4 H4A 109.5
Si1 C4 H4B 109.5
H4A C4 H4B 109.5
Si1 C4 H4C 109.5
H4A C4 H4C 109.5
H4B C4 H4C 109.5
Si1 C5 H5A 109.5
Si1 C5 H5B 109.5
H5A C5 H5B 109.5
Si1 C5 H5C 109.5
H5A C5 H5C 109.5
H5B C5 H5C 109.5
Si1 C6 H6A 109.5
Si1 C6 H6B 109.5
H6A C6 H6B 109.5
Si1 C6 H6C 109.5
H6A C6 H6C 109.5
H6B C6 H6C 109.5
C8 Si2 C9 111.02(15)
C8 Si2 C7 107.87(15)
C9 Si2 C7 104.58(15)
C8 Si2 C3 111.16(12)
C9 Si2 C3 107.50(14)
C7 Si2 C3 114.54(13)
Si2 C7 H7A 109.5
Si2 C7 H7B 109.5
H7A C7 H7B 109.5
Si2 C7 H7C 109.5
H7A C7 H7C 109.5
H7B C7 H7C 109.5
Si2 C8 H8A 109.5
Si2 C8 H8B 109.5
H8A C8 H8B 109.5
Si2 C8 H8C 109.5
H8A C8 H8C 109.5
H8B C8 H8C 109.5
Si2 C9 H9A 109.5
Si2 C9 H9B 109.5
H9A C9 H9B 109.5
Si2 C9 H9C 109.5
H9A C9 H9C 109.5
H9B C9 H9C 109.5
C11 C10 C14 107.2(2)
C11 C10 C1 127.5(2)
C14 C10 C1 125.3(2)
C11 C10 Fe1 69.08(15)
C14 C10 Fe1 68.72(15)
C1 C10 Fe1 127.86(18)
C12 C11 C10 108.4(2)
C12 C11 Fe1 69.51(15)
C10 C11 Fe1 70.05(14)
C12 C11 H11 125.8
C10 C11 H11 125.8
Fe1 C11 H11 126.2
C11 C12 C13 108.4(2)
C11 C12 Fe1 69.88(16)
C13 C12 Fe1 69.87(16)
C11 C12 H12 125.8
C13 C12 H12 125.8
Fe1 C12 H12 126.0
C12 C13 C14 108.1(2)
C12 C13 Fe1 69.50(16)
C14 C13 Fe1 69.28(15)
C12 C13 H13 125.9
C14 C13 H13 125.9
Fe1 C13 H13 126.8
C13 C14 C10 107.9(2)
C13 C14 Fe1 69.76(16)
C10 C14 Fe1 70.17(15)
C13 C14 H14 126.1
C10 C14 H14 126.1
Fe1 C14 H14 125.6
C15 Fe1 C19 41.38(15)
C15 Fe1 C14 125.80(15)
C19 Fe1 C14 109.05(13)
C15 Fe1 C12 155.81(15)
C19 Fe1 C12 160.12(15)
C14 Fe1 C12 68.82(11)
C15 Fe1 C11 121.41(13)
C19 Fe1 C11 158.68(15)
C14 Fe1 C11 68.93(11)
C12 Fe1 C11 40.61(10)
C15 Fe1 C13 162.69(17)
C19 Fe1 C13 124.84(14)
C14 Fe1 C13 40.96(10)
C12 Fe1 C13 40.63(11)
C11 Fe1 C13 68.45(11)
C15 Fe1 C18 68.36(14)
C19 Fe1 C18 40.65(15)
C14 Fe1 C18 123.28(13)
C12 Fe1 C18 122.77(13)
C11 Fe1 C18 158.33(14)
C13 Fe1 C18 107.93(13)
C15 Fe1 C17 66.83(15)
C19 Fe1 C17 67.14(14)
C14 Fe1 C17 157.91(13)
C12 Fe1 C17 106.96(13)
C11 Fe1 C17 122.85(13)
C13 Fe1 C17 121.82(13)
C18 Fe1 C17 39.50(13)
C15 Fe1 C16 39.70(16)
C19 Fe1 C16 67.79(15)
C14 Fe1 C16 161.43(14)
C12 Fe1 C16 120.63(15)
C11 Fe1 C16 106.98(13)
C13 Fe1 C16 156.05(15)
C18 Fe1 C16 67.14(14)
C17 Fe1 C16 39.48(13)
C15 Fe1 C10 108.44(13)
C19 Fe1 C10 123.61(14)
C14 Fe1 C10 41.12(10)
C12 Fe1 C10 68.66(10)
C11 Fe1 C10 40.87(10)
C13 Fe1 C10 68.79(10)
C18 Fe1 C10 159.66(13)
C17 Fe1 C10 159.42(12)
C16 Fe1 C10 124.09(12)
Cp1' Fe1 Cp1 178.0(1)
C16 C15 C19 107.9(3)
C16 C15 Fe1 71.2(2)
C19 C15 Fe1 69.62(18)
C16 C15 H15 126.1
C19 C15 H15 126.1
Fe1 C15 H15 124.7
C15 C16 C17 108.2(3)
C15 C16 Fe1 69.1(2)
C17 C16 Fe1 70.17(19)
C15 C16 H16 125.9
C17 C16 H16 125.9
Fe1 C16 H16 126.4
C18 C17 C16 109.8(3)
C18 C17 Fe1 70.09(18)
C16 C17 Fe1 70.35(19)
C18 C17 H17 125.1
C16 C17 H17 125.1
Fe1 C17 H17 126.1
C17 C18 C19 107.4(3)
C17 C18 Fe1 70.41(18)
C19 C18 Fe1 69.20(18)
C17 C18 H18 126.3
C19 C18 H18 126.3
Fe1 C18 H18 125.7
C18 C19 C15 106.7(3)
C18 C19 Fe1 70.15(18)
C15 C19 Fe1 69.00(18)
C18 C19 H19 126.7
C15 C19 H19 126.7
Fe1 C19 H19 125.8
C21 C20 C24 107.6(2)
C21 C20 C2 125.9(2)
C24 C20 C2 126.6(2)
C21 C20 Fe2 69.34(15)
C24 C20 Fe2 70.60(14)
C2 C20 Fe2 125.18(19)
C22 C21 C20 108.0(2)
C22 C21 Fe2 69.97(16)
C20 C21 Fe2 69.52(15)
C22 C21 H21 126.0
C20 C21 H21 126.0
Fe2 C21 H21 126.1
C21 C22 C23 108.4(3)
C21 C22 Fe2 69.41(16)
C23 C22 Fe2 70.46(16)
C21 C22 H22 125.8
C23 C22 H22 125.8
Fe2 C22 H22 125.9
C22 C23 C24 108.3(2)
C22 C23 Fe2 69.15(17)
C24 C23 Fe2 70.04(16)
C22 C23 H23 125.9
C24 C23 H23 125.9
Fe2 C23 H23 126.5
C23 C24 C20 107.8(2)
C23 C24 Fe2 69.66(16)
C20 C24 Fe2 68.56(15)
C23 C24 H24 126.1
C20 C24 H24 126.1
Fe2 C24 H24 127.2
C21 Fe2 C27 106.01(12)
C21 Fe2 C20 41.14(11)
C27 Fe2 C20 126.14(12)
C21 Fe2 C22 40.62(11)
C27 Fe2 C22 117.47(14)
C20 Fe2 C22 68.69(11)
C21 Fe2 C28 117.09(12)
C27 Fe2 C28 40.69(13)
C20 Fe2 C28 106.87(12)
C22 Fe2 C28 151.10(12)
C21 Fe2 C29 151.77(11)
C27 Fe2 C29 68.17(13)
C20 Fe2 C29 118.61(12)
C22 Fe2 C29 166.97(12)
C28 Fe2 C29 40.42(11)
C21 Fe2 C26 126.33(12)
C27 Fe2 C26 40.51(13)
C20 Fe2 C26 164.17(12)
C22 Fe2 C26 107.86(13)
C28 Fe2 C26 68.23(14)
C29 Fe2 C26 68.13(13)
C21 Fe2 C25 165.16(12)
C27 Fe2 C25 67.97(12)
C20 Fe2 C25 153.30(11)
C22 Fe2 C25 128.78(12)
C28 Fe2 C25 67.88(12)
C29 Fe2 C25 40.32(11)
C26 Fe2 C25 40.47(12)
C21 Fe2 C23 68.25(11)
C27 Fe2 C23 152.15(14)
C20 Fe2 C23 68.44(11)
C22 Fe2 C23 40.40(11)
C28 Fe2 C23 166.62(13)
C29 Fe2 C23 129.70(12)
C26 Fe2 C23 119.66(13)
C25 Fe2 C23 110.30(12)
C21 Fe2 C24 68.56(11)
C27 Fe2 C24 165.12(13)
C20 Fe2 C24 40.84(10)
C22 Fe2 C24 68.08(12)
C28 Fe2 C24 128.18(13)
C29 Fe2 C24 109.63(12)
C26 Fe2 C24 153.71(12)
C25 Fe2 C24 120.60(11)
C23 Fe2 C24 40.30(10)
Cp2' Fe2 Cp2 178.3(1)
C29 C25 C26 108.3(3)
C29 C25 Fe2 69.66(16)
C26 C25 Fe2 69.63(17)
C29 C25 H25 125.9
C26 C25 H25 125.9
Fe2 C25 H25 126.4
C27 C26 C25 107.4(3)
C27 C26 Fe2 68.97(17)
C25 C26 Fe2 69.91(17)
C27 C26 H26 126.3
C25 C26 H26 126.3
Fe2 C26 H26 126.4
C26 C27 C28 108.5(3)
C26 C27 Fe2 70.52(18)
C28 C27 Fe2 70.06(17)
C26 C27 H27 125.8
C28 C27 H27 125.8
Fe2 C27 H27 125.2
C29 C28 C27 107.9(3)
C29 C28 Fe2 70.12(17)
C27 C28 Fe2 69.25(19)
C29 C28 H28 126.1
C27 C28 H28 126.1
Fe2 C28 H28 126.1
C28 C29 C25 107.9(3)
C28 C29 Fe2 69.47(17)
C25 C29 Fe2 70.03(17)
C28 C29 H29 126.0
C25 C29 H29 126.0
Fe2 C29 H29 126.1

loop_
_geom_bond_atom_site_label_1
_geom_bond_atom_site_label_2
_geom_bond_distance
W1 C1A 2.004(3)
W1 C1B 2.024(3)
W1 C1E 2.045(3)
W1 C1D 2.056(3)
W1 C1C 2.060(3)
W1 P1 2.4973(7)
C1A O1A 1.148(3)
C1B O1B 1.147(3)
C1C O1C 1.133(3)
C1D O1D 1.138(3)
C1E O1E 1.137(4)
P1 O1 1.6334(18)
P1 C3 1.822(3)
P1 C1 1.879(2)
C1 N1 1.269(3)
C1 C10 1.476(3)
N1 C2 1.450(3)
C2 O1 1.456(3)
C2 C20 1.489(4)
C2 H2 1.0000
C3 Si1 1.909(2)
C3 Si2 1.925(3)
C3 H3 1.0000
Si1 C6 1.858(3)
Si1 C5 1.868(3)
Si1 C4 1.868(3)
C4 H4A 0.9800
C4 H4B 0.9800
C4 H4C 0.9800
C5 H5A 0.9800
C5 H5B 0.9800
C5 H5C 0.9800
C6 H6A 0.9800
C6 H6B 0.9800
C6 H6C 0.9800
Si2 C8 1.865(3)
Si2 C9 1.871(3)
Si2 C7 1.877(3)
C7 H7A 0.9800
C7 H7B 0.9800
C7 H7C 0.9800
C8 H8A 0.9800
C8 H8B 0.9800
C8 H8C 0.9800
C9 H9A 0.9800
C9 H9B 0.9800
C9 H9C 0.9800
C10 C11 1.427(4)
C10 C14 1.433(4)
C10 Fe1 2.050(3)
C11 C12 1.412(4)
C11 Fe1 2.037(3)
C11 H11 0.9500
C12 C13 1.413(4)
C12 Fe1 2.032(3)
C12 H12 0.9500
C13 C14 1.423(4)
C13 Fe1 2.037(3)
C13 H13 0.9500
C14 Fe1 2.031(3)
C14 H14 0.9500
Fe1 C15 2.018(3)
Fe1 C19 2.026(3)
Fe1 C18 2.039(3)
Fe1 C17 2.043(3)
Fe1 C16 2.045(3)
Fe1 Cp1' 1.640(2)
Fe1 Cp1 1.651(2)
C15 C16 1.380(6)
C15 C19 1.429(5)
C15 H15 0.9500
C16 C17 1.381(5)
C16 H16 0.9500
C17 C18 1.379(4)
C17 H17 0.9500
C18 C19 1.412(5)
C18 H18 0.9500
C19 H19 0.9500
C20 C21 1.428(4)
C20 C24 1.428(4)
C20 Fe2 2.033(3)
C21 C22 1.412(4)
C21 Fe2 2.030(3)
C21 H21 0.9500
C22 C23 1.413(4)
C22 Fe2 2.038(3)
C22 H22 0.9500
C23 C24 1.418(4)
C23 Fe2 2.055(3)
C23 H23 0.9500
C24 Fe2 2.060(3)
C24 H24 0.9500
Fe2 C27 2.031(3)
Fe2 C28 2.041(3)
Fe2 C29 2.050(3)
Fe2 C26 2.051(3)
Fe2 C25 2.055(3)
Fe2 Cp2' 1.648(2)
Fe2 Cp2 1.654(2)
C25 C29 1.415(4)
C25 C26 1.420(4)
C25 H25 0.9500
C26 C27 1.413(5)
C26 H26 0.9500
C27 C28 1.416(5)
C27 H27 0.9500
C28 C29 1.413(4)
C28 H28 0.9500
C29 H29 0.9500

loop_
_geom_hbond_atom_site_label_D
_geom_hbond_atom_site_label_H
_geom_hbond_atom_site_label_A
_geom_hbond_distance_DH
_geom_hbond_distance_HA
_geom_hbond_distance_DA
_geom_hbond_angle_DHA
_geom_hbond_site_symmetry_A
C11 H11 O1A 0.95 2.57 3.210(4) 125.4 2
C2 H2 O1B 1.00 2.51 3.309(3) 136.6 7_566

loop_
_geom_torsion_atom_site_label_1
_geom_torsion_atom_site_label_2
_geom_torsion_atom_site_label_3
_geom_torsion_atom_site_label_4
_geom_torsion
C1B W1 C1A O1A -26(7)
C1E W1 C1A O1A -116(7)
C1D W1 C1A O1A 61(7)
C1C W1 C1A O1A 155(7)
P1 W1 C1A O1A -22(10)
C1A W1 C1B O1B 87(12)
C1E W1 C1B O1B 177(100)
C1D W1 C1B O1B -1(12)
C1C W1 C1B O1B -151(11)
P1 W1 C1B O1B -93(12)
C1A W1 C1C O1C 82(6)
C1B W1 C1C O1C -40(8)
C1E W1 C1C O1C -8(6)
C1D W1 C1C O1C 170(6)
P1 W1 C1C O1C -98(6)
C1A W1 C1D O1D -53(5)
C1B W1 C1D O1D 36(5)
C1E W1 C1D O1D 4(6)
C1C W1 C1D O1D -145(5)
P1 W1 C1D O1D 125(5)
C1A W1 C1E O1E 34(11)
C1B W1 C1E O1E -54(11)
C1D W1 C1E O1E -23(12)
C1C W1 C1E O1E 127(11)
P1 W1 C1E O1E -143(11)
C1A W1 P1 O1 -101(3)
C1B W1 P1 O1 -97.08(11)
C1E W1 P1 O1 -7.33(11)
C1D W1 P1 O1 175.73(11)
C1C W1 P1 O1 81.26(12)
C1A W1 P1 C3 18(3)
C1B W1 P1 C3 22.09(13)
C1E W1 P1 C3 111.84(13)
C1D W1 P1 C3 -65.10(13)
C1C W1 P1 C3 -159.57(13)
C1A W1 P1 C1 156(3)
C1B W1 P1 C1 160.00(13)
C1E W1 P1 C1 -110.26(13)
C1D W1 P1 C1 72.80(13)
C1C W1 P1 C1 -21.66(13)
O1 P1 C1 N1 -7.12(19)
C3 P1 C1 N1 -110.4(2)
W1 P1 C1 N1 111.59(17)
O1 P1 C1 C10 174.3(2)
C3 P1 C1 C10 71.0(2)
W1 P1 C1 C10 -67.0(2)
C10 C1 N1 C2 179.1(2)
P1 C1 N1 C2 0.4(3)
C1 N1 C2 O1 7.8(3)
C1 N1 C2 C20 129.7(2)
N1 C2 O1 P1 -13.7(2)
C20 C2 O1 P1 -137.04(18)
C3 P1 O1 C2 125.94(17)
C1 P1 O1 C2 11.48(17)
W1 P1 O1 C2 -108.55(15)
O1 P1 C3 Si1 -109.58(15)
C1 P1 C3 Si1 -15.3(2)
W1 P1 C3 Si1 124.03(12)
O1 P1 C3 Si2 29.46(14)
C1 P1 C3 Si2 123.79(13)
W1 P1 C3 Si2 -96.94(12)
P1 C3 Si1 C6 -65.93(18)
Si2 C3 Si1 C6 156.34(14)
P1 C3 Si1 C5 60.5(2)
Si2 C3 Si1 C5 -77.22(17)
P1 C3 Si1 C4 -179.84(16)
Si2 C3 Si1 C4 42.42(18)
P1 C3 Si2 C8 -90.63(16)
Si1 C3 Si2 C8 50.60(18)
P1 C3 Si2 C9 147.68(14)
Si1 C3 Si2 C9 -71.10(17)
P1 C3 Si2 C7 31.95(19)
Si1 C3 Si2 C7 173.17(15)
N1 C1 C10 C11 -132.3(3)
P1 C1 C10 C11 46.2(4)
N1 C1 C10 C14 48.5(4)
P1 C1 C10 C14 -133.0(2)
N1 C1 C10 Fe1 -40.8(3)
P1 C1 C10 Fe1 137.72(17)
C14 C10 C11 C12 0.8(3)
C1 C10 C11 C12 -178.5(2)
Fe1 C10 C11 C12 59.14(19)
C14 C10 C11 Fe1 -58.33(18)
C1 C10 C11 Fe1 122.3(3)
C10 C11 C12 C13 0.0(3)
Fe1 C11 C12 C13 59.44(19)
C10 C11 C12 Fe1 -59.48(18)
C11 C12 C13 C14 -0.8(3)
Fe1 C12 C13 C14 58.69(19)
C11 C12 C13 Fe1 -59.45(19)
C12 C13 C14 C10 1.3(3)
Fe1 C13 C14 C10 60.08(18)
C12 C13 C14 Fe1 -58.82(19)
C11 C10 C14 C13 -1.3(3)
C1 C10 C14 C13 178.1(2)
Fe1 C10 C14 C13 -59.82(19)
C11 C10 C14 Fe1 58.56(18)
C1 C10 C14 Fe1 -122.1(2)
C13 C14 Fe1 C15 -164.75(19)
C10 C14 Fe1 C15 76.5(2)
C13 C14 Fe1 C19 -121.6(2)
C10 C14 Fe1 C19 119.66(19)
C13 C14 Fe1 C12 37.32(15)
C10 C14 Fe1 C12 -81.41(16)
C13 C14 Fe1 C11 81.00(17)
C10 C14 Fe1 C11 -37.73(15)
C10 C14 Fe1 C13 -118.7(2)
C13 C14 Fe1 C18 -78.8(2)
C10 C14 Fe1 C18 162.49(17)
C13 C14 Fe1 C17 -45.6(4)
C10 C14 Fe1 C17 -164.3(3)
C13 C14 Fe1 C16 161.5(4)
C10 C14 Fe1 C16 42.8(5)
C13 C14 Fe1 C10 118.7(2)
C11 C12 Fe1 C15 -50.0(4)
C13 C12 Fe1 C15 -169.6(3)
C11 C12 Fe1 C19 169.5(4)
C13 C12 Fe1 C19 50.0(5)
C11 C12 Fe1 C14 81.93(17)
C13 C12 Fe1 C14 -37.61(16)
C13 C12 Fe1 C11 -119.5(2)
C11 C12 Fe1 C13 119.5(2)
C11 C12 Fe1 C18 -161.30(18)
C13 C12 Fe1 C18 79.2(2)
C11 C12 Fe1 C17 -121.04(18)
C13 C12 Fe1 C17 119.42(18)
C11 C12 Fe1 C16 -80.3(2)
C13 C12 Fe1 C16 160.21(18)
C11 C12 Fe1 C10 37.66(15)
C13 C12 Fe1 C10 -81.88(17)
C12 C11 Fe1 C15 158.4(2)
C10 C11 Fe1 C15 -82.0(2)
C12 C11 Fe1 C19 -170.2(3)
C10 C11 Fe1 C19 -50.6(4)
C12 C11 Fe1 C14 -81.64(17)
C10 C11 Fe1 C14 37.95(15)
C10 C11 Fe1 C12 119.6(2)
C12 C11 Fe1 C13 -37.52(17)
C10 C11 Fe1 C13 82.06(16)
C12 C11 Fe1 C18 46.9(4)
C10 C11 Fe1 C18 166.5(3)
C12 C11 Fe1 C17 77.3(2)
C10 C11 Fe1 C17 -163.11(17)
C12 C11 Fe1 C16 117.5(2)
C10 C11 Fe1 C16 -122.88(19)
C12 C11 Fe1 C10 -119.6(2)
C12 C13 Fe1 C15 165.5(4)
C14 C13 Fe1 C15 45.8(5)
C12 C13 Fe1 C19 -161.50(19)
C14 C13 Fe1 C19 78.7(2)
C12 C13 Fe1 C14 119.8(2)
C14 C13 Fe1 C12 -119.8(2)
C12 C13 Fe1 C11 37.50(16)
C14 C13 Fe1 C11 -82.25(17)
C12 C13 Fe1 C18 -119.78(19)
C14 C13 Fe1 C18 120.47(18)
C12 C13 Fe1 C17 -78.7(2)
C14 C13 Fe1 C17 161.56(17)
C12 C13 Fe1 C16 -45.9(4)
C14 C13 Fe1 C16 -165.6(3)
C12 C13 Fe1 C10 81.54(16)
C14 C13 Fe1 C10 -38.21(15)
C11 C10 Fe1 C15 117.0(2)
C14 C10 Fe1 C15 -123.8(2)
C1 C10 Fe1 C15 -4.9(3)
C11 C10 Fe1 C19 160.28(19)
C14 C10 Fe1 C19 -80.5(2)
C1 C10 Fe1 C19 38.4(3)
C11 C10 Fe1 C14 -119.2(2)
C1 C10 Fe1 C14 118.9(3)
C11 C10 Fe1 C12 -37.42(15)
C14 C10 Fe1 C12 81.82(16)
C1 C10 Fe1 C12 -159.3(2)
C14 C10 Fe1 C11 119.2(2)
C1 C10 Fe1 C11 -121.9(3)
C11 C10 Fe1 C13 -81.16(17)
C14 C10 Fe1 C13 38.07(16)
C1 C10 Fe1 C13 157.0(2)
C11 C10 Fe1 C18 -165.6(3)
C14 C10 Fe1 C18 -46.4(4)
C1 C10 Fe1 C18 72.5(4)
C11 C10 Fe1 C17 44.0(4)
C14 C10 Fe1 C17 163.2(3)
C1 C10 Fe1 C17 -77.9(4)
C11 C10 Fe1 C16 75.9(2)
C14 C10 Fe1 C16 -164.8(2)
C1 C10 Fe1 C16 -46.0(3)
C19 Fe1 C15 C16 118.2(3)
C14 Fe1 C15 C16 -163.94(19)
C12 Fe1 C15 C16 -42.7(4)
C11 Fe1 C15 C16 -78.5(2)
C13 Fe1 C15 C16 160.7(4)
C18 Fe1 C15 C16 79.8(2)
C17 Fe1 C15 C16 37.0(2)
C10 Fe1 C15 C16 -121.6(2)
C14 Fe1 C15 C19 77.9(2)
C12 Fe1 C15 C19 -160.9(3)
C11 Fe1 C15 C19 163.4(2)
C13 Fe1 C15 C19 42.5(5)
C18 Fe1 C15 C19 -38.3(2)
C17 Fe1 C15 C19 -81.2(2)
C16 Fe1 C15 C19 -118.2(3)
C10 Fe1 C15 C19 120.3(2)
C19 C15 C16 C17 0.8(4)
Fe1 C15 C16 C17 -59.5(2)
C19 C15 C16 Fe1 60.3(2)
C19 Fe1 C16 C15 -39.0(2)
C14 Fe1 C16 C15 44.8(5)
C12 Fe1 C16 C15 161.2(2)
C11 Fe1 C16 C15 119.0(2)
C13 Fe1 C16 C15 -166.0(3)
C18 Fe1 C16 C15 -83.2(2)
C17 Fe1 C16 C15 -119.5(3)
C10 Fe1 C16 C15 77.5(2)
C15 Fe1 C16 C17 119.5(3)
C19 Fe1 C16 C17 80.5(2)
C14 Fe1 C16 C17 164.3(4)
C12 Fe1 C16 C17 -79.3(2)
C11 Fe1 C16 C17 -121.4(2)
C13 Fe1 C16 C17 -46.4(4)
C18 Fe1 C16 C17 36.4(2)
C10 Fe1 C16 C17 -163.00(19)
C15 C16 C17 C18 -0.3(4)
Fe1 C16 C17 C18 -59.1(2)
C15 C16 C17 Fe1 58.8(2)
C15 Fe1 C17 C18 83.6(2)
C19 Fe1 C17 C18 38.5(2)
C14 Fe1 C17 C18 -46.0(4)
C12 Fe1 C17 C18 -121.3(2)
C11 Fe1 C17 C18 -162.9(2)
C13 Fe1 C17 C18 -79.4(2)
C16 Fe1 C17 C18 120.8(3)
C10 Fe1 C17 C18 164.3(3)
C15 Fe1 C17 C16 -37.2(2)
C19 Fe1 C17 C16 -82.3(3)
C14 Fe1 C17 C16 -166.8(3)
C12 Fe1 C17 C16 117.9(2)
C11 Fe1 C17 C16 76.3(3)
C13 Fe1 C17 C16 159.8(2)
C18 Fe1 C17 C16 -120.8(3)
C10 Fe1 C17 C16 43.5(5)
C16 C17 C18 C19 -0.3(4)
Fe1 C17 C18 C19 -59.6(2)
C16 C17 C18 Fe1 59.3(2)
C15 Fe1 C18 C17 -79.4(2)
C19 Fe1 C18 C17 -118.4(3)
C14 Fe1 C18 C17 161.1(2)
C12 Fe1 C18 C17 76.4(2)
C11 Fe1 C18 C17 42.0(4)
C13 Fe1 C18 C17 118.6(2)
C16 Fe1 C18 C17 -36.3(2)
C10 Fe1 C18 C17 -164.2(3)
C15 Fe1 C18 C19 39.0(2)
C14 Fe1 C18 C19 -80.5(2)
C12 Fe1 C18 C19 -165.3(2)
C11 Fe1 C18 C19 160.3(3)
C13 Fe1 C18 C19 -123.0(2)
C17 Fe1 C18 C19 118.4(3)
C16 Fe1 C18 C19 82.0(2)
C10 Fe1 C18 C19 -45.8(5)
C17 C18 C19 C15 0.7(4)
Fe1 C18 C19 C15 -59.6(2)
C17 C18 C19 Fe1 60.3(2)
C16 C15 C19 C18 -0.9(4)
Fe1 C15 C19 C18 60.3(2)
C16 C15 C19 Fe1 -61.3(2)
C15 Fe1 C19 C18 -117.8(3)
C14 Fe1 C19 C18 119.3(2)
C12 Fe1 C19 C18 39.0(5)
C11 Fe1 C19 C18 -160.0(3)
C13 Fe1 C19 C18 76.4(2)
C17 Fe1 C19 C18 -37.4(2)
C16 Fe1 C19 C18 -80.3(2)
C10 Fe1 C19 C18 162.60(19)
C14 Fe1 C19 C15 -123.0(2)
C12 Fe1 C19 C15 156.8(4)
C11 Fe1 C19 C15 -42.3(5)
C13 Fe1 C19 C15 -165.8(2)
C18 Fe1 C19 C15 117.8(3)
C17 Fe1 C19 C15 80.4(2)
C16 Fe1 C19 C15 37.5(2)
C10 Fe1 C19 C15 -79.6(3)
N1 C2 C20 C21 171.7(3)
O1 C2 C20 C21 -66.3(3)
N1 C2 C20 C24 -8.0(4)
O1 C2 C20 C24 114.0(3)
N1 C2 C20 Fe2 83.0(3)
O1 C2 C20 Fe2 -154.98(17)
C24 C20 C21 C22 0.9(3)
C2 C20 C21 C22 -178.8(3)
Fe2 C20 C21 C22 -59.7(2)
C24 C20 C21 Fe2 60.55(18)
C2 C20 C21 Fe2 -119.2(3)
C20 C21 C22 C23 -0.5(3)
Fe2 C21 C22 C23 -59.9(2)
C20 C21 C22 Fe2 59.4(2)
C21 C22 C23 C24 -0.1(3)
Fe2 C22 C23 C24 -59.3(2)
C21 C22 C23 Fe2 59.2(2)
C22 C23 C24 C20 0.6(3)
Fe2 C23 C24 C20 -58.11(18)
C22 C23 C24 Fe2 58.8(2)
C21 C20 C24 C23 -0.9(3)
C2 C20 C24 C23 178.8(3)
Fe2 C20 C24 C23 58.80(19)
C21 C20 C24 Fe2 -59.74(19)
C2 C20 C24 Fe2 120.0(3)
C22 C21 Fe2 C27 -113.7(2)
C20 C21 Fe2 C27 127.16(18)
C22 C21 Fe2 C20 119.1(2)
C20 C21 Fe2 C22 -119.1(2)
C22 C21 Fe2 C28 -156.07(18)
C20 C21 Fe2 C28 84.83(19)
C22 C21 Fe2 C29 172.7(2)
C20 C21 Fe2 C29 53.6(3)
C22 C21 Fe2 C26 -74.2(2)
C20 C21 Fe2 C26 166.73(18)
C22 C21 Fe2 C25 -49.9(5)
C20 C21 Fe2 C25 -169.0(4)
C22 C21 Fe2 C23 37.41(17)
C20 C21 Fe2 C23 -81.69(18)
C22 C21 Fe2 C24 80.90(18)
C20 C21 Fe2 C24 -38.19(16)
C24 C20 Fe2 C21 -118.3(2)
C2 C20 Fe2 C21 120.0(3)
C21 C20 Fe2 C27 -71.5(2)
C24 C20 Fe2 C27 170.12(19)
C2 C20 Fe2 C27 48.5(3)
C21 C20 Fe2 C22 37.63(16)
C24 C20 Fe2 C22 -80.71(17)
C2 C20 Fe2 C22 157.7(3)
C21 C20 Fe2 C28 -112.10(18)
C24 C20 Fe2 C28 129.56(17)
C2 C20 Fe2 C28 7.9(3)
C21 C20 Fe2 C29 -154.29(17)
C24 C20 Fe2 C29 87.36(18)
C2 C20 Fe2 C29 -34.3(3)
C21 C20 Fe2 C26 -42.7(5)
C24 C20 Fe2 C26 -161.0(4)
C2 C20 Fe2 C26 77.4(5)
C21 C20 Fe2 C25 173.7(2)
C24 C20 Fe2 C25 55.4(3)
C2 C20 Fe2 C25 -66.2(4)
C21 C20 Fe2 C23 81.17(18)
C24 C20 Fe2 C23 -37.17(16)
C2 C20 Fe2 C23 -158.8(3)
C21 C20 Fe2 C24 118.3(2)
C2 C20 Fe2 C24 -121.6(3)
C23 C22 Fe2 C21 119.5(2)
C21 C22 Fe2 C27 82.6(2)
C23 C22 Fe2 C27 -157.94(18)
C21 C22 Fe2 C20 -38.10(16)
C23 C22 Fe2 C20 81.36(18)
C21 C22 Fe2 C28 48.3(3)
C23 C22 Fe2 C28 167.8(2)
C21 C22 Fe2 C29 -164.6(5)
C23 C22 Fe2 C29 -45.1(6)
C21 C22 Fe2 C26 125.48(18)
C23 C22 Fe2 C26 -115.06(18)
C21 C22 Fe2 C25 165.45(17)
C23 C22 Fe2 C25 -75.1(2)
C21 C22 Fe2 C23 -119.5(2)
C21 C22 Fe2 C24 -82.18(18)
C23 C22 Fe2 C24 37.28(16)
C22 C23 Fe2 C21 -37.61(17)
C24 C23 Fe2 C21 82.08(17)
C22 C23 Fe2 C27 45.5(3)
C24 C23 Fe2 C27 165.2(2)
C22 C23 Fe2 C20 -82.03(18)
C24 C23 Fe2 C20 37.65(15)
C24 C23 Fe2 C22 119.7(2)
C22 C23 Fe2 C28 -153.8(5)
C24 C23 Fe2 C28 -34.1(6)
C22 C23 Fe2 C29 168.01(17)
C24 C23 Fe2 C29 -72.3(2)
C22 C23 Fe2 C26 82.8(2)
C24 C23 Fe2 C26 -157.47(17)
C22 C23 Fe2 C25 126.56(18)
C24 C23 Fe2 C25 -113.76(17)
C22 C23 Fe2 C24 -119.7(2)
C23 C24 Fe2 C21 -81.22(18)
C20 C24 Fe2 C21 38.47(16)
C23 C24 Fe2 C27 -152.3(5)
C20 C24 Fe2 C27 -32.6(6)
C23 C24 Fe2 C20 -119.7(2)
C23 C24 Fe2 C22 -37.37(16)
C20 C24 Fe2 C22 82.33(17)
C23 C24 Fe2 C28 170.50(17)
C20 C24 Fe2 C28 -69.8(2)
C23 C24 Fe2 C29 128.91(17)
C20 C24 Fe2 C29 -111.40(17)
C23 C24 Fe2 C26 48.7(3)
C20 C24 Fe2 C26 168.4(3)
C23 C24 Fe2 C25 85.8(2)
C20 C24 Fe2 C25 -154.55(16)
C20 C24 Fe2 C23 119.7(2)
C21 Fe2 C25 C29 -150.4(4)
C27 Fe2 C25 C29 -81.8(2)
C20 Fe2 C25 C29 45.9(3)
C22 Fe2 C25 C29 169.97(18)
C28 Fe2 C25 C29 -37.70(18)
C26 Fe2 C25 C29 -119.6(3)
C23 Fe2 C25 C29 128.08(18)
C24 Fe2 C25 C29 84.6(2)
C21 Fe2 C25 C26 -30.7(5)
C27 Fe2 C25 C26 37.9(2)
C20 Fe2 C25 C26 165.6(2)
C22 Fe2 C25 C26 -70.4(2)
C28 Fe2 C25 C26 81.9(2)
C29 Fe2 C25 C26 119.6(3)
C23 Fe2 C25 C26 -112.3(2)
C24 Fe2 C25 C26 -155.74(19)
C29 C25 C26 C27 0.1(4)
Fe2 C25 C26 C27 -59.0(2)
C29 C25 C26 Fe2 59.1(2)
C21 Fe2 C26 C27 -70.5(2)
C20 Fe2 C26 C27 -36.9(6)
C22 Fe2 C26 C27 -111.6(2)
C28 Fe2 C26 C27 37.9(2)
C29 Fe2 C26 C27 81.5(2)
C25 Fe2 C26 C27 118.8(3)
C23 Fe2 C26 C27 -154.2(2)
C24 Fe2 C26 C27 171.8(3)
C21 Fe2 C26 C25 170.65(18)
C27 Fe2 C26 C25 -118.8(3)
C20 Fe2 C26 C25 -155.7(4)
C22 Fe2 C26 C25 129.50(19)
C28 Fe2 C26 C25 -81.0(2)
C29 Fe2 C26 C25 -37.30(18)
C23 Fe2 C26 C25 87.0(2)
C24 Fe2 C26 C25 53.0(4)
C25 C26 C27 C28 -0.5(4)
Fe2 C26 C27 C28 -60.0(2)
C25 C26 C27 Fe2 59.6(2)
C21 Fe2 C27 C26 127.8(2)
C20 Fe2 C27 C26 168.30(19)
C22 Fe2 C27 C26 85.6(2)
C28 Fe2 C27 C26 -119.0(3)
C29 Fe2 C27 C26 -81.4(2)
C25 Fe2 C27 C26 -37.82(19)
C23 Fe2 C27 C26 54.2(3)
C24 Fe2 C27 C26 -165.8(4)
C21 Fe2 C27 C28 -113.14(18)
C20 Fe2 C27 C28 -72.7(2)
C22 Fe2 C27 C28 -155.33(17)
C29 Fe2 C27 C28 37.61(17)
C26 Fe2 C27 C28 119.0(3)
C25 Fe2 C27 C28 81.23(19)
C23 Fe2 C27 C28 173.3(2)
C24 Fe2 C27 C28 -46.8(6)
C26 C27 C28 C29 0.6(3)
Fe2 C27 C28 C29 -59.7(2)
C26 C27 C28 Fe2 60.3(2)
C21 Fe2 C28 C29 -157.78(17)
C27 Fe2 C28 C29 119.1(3)
C20 Fe2 C28 C29 -114.57(18)
C22 Fe2 C28 C29 169.1(2)
C26 Fe2 C28 C29 81.40(19)
C25 Fe2 C28 C29 37.61(17)
C23 Fe2 C28 C29 -47.2(6)
C24 Fe2 C28 C29 -74.7(2)
C21 Fe2 C28 C27 83.1(2)
C20 Fe2 C28 C27 126.34(18)
C22 Fe2 C28 C27 50.0(3)
C29 Fe2 C28 C27 -119.1(3)
C26 Fe2 C28 C27 -37.69(18)
C25 Fe2 C28 C27 -81.48(19)
C23 Fe2 C28 C27 -166.3(5)
C24 Fe2 C28 C27 166.23(17)
C27 C28 C29 C25 -0.5(3)
Fe2 C28 C29 C25 -59.7(2)
C27 C28 C29 Fe2 59.2(2)
C26 C25 C29 C28 0.2(3)
Fe2 C25 C29 C28 59.3(2)
C26 C25 C29 Fe2 -59.1(2)
C21 Fe2 C29 C28 45.4(3)
C27 Fe2 C29 C28 -37.86(19)
C20 Fe2 C29 C28 82.5(2)
C22 Fe2 C29 C28 -156.1(5)
C26 Fe2 C29 C28 -81.7(2)
C25 Fe2 C29 C28 -119.1(3)
C23 Fe2 C29 C28 167.25(19)
C24 Fe2 C29 C28 126.39(19)
C21 Fe2 C29 C25 164.5(2)
C27 Fe2 C29 C25 81.2(2)
C20 Fe2 C29 C25 -158.43(17)
C22 Fe2 C29 C25 -37.0(6)
C28 Fe2 C29 C25 119.1(3)
C26 Fe2 C29 C25 37.43(18)
C23 Fe2 C29 C25 -73.7(2)
C24 Fe2 C29 C25 -114.52(18)
